data_1560747
loop_
_publ_author_name
'Elias Jesu Packiam, D.'
'Vidyasagar, Kanamaluru'

_publ_section_title
;
 Hydrothermal syntheses and characterization of phenyl- and
 benzyl-phosphonates and ethylene- and propylene-diphosphonates of
 cobalt(II), ACo(O3PR)2&#x00B7;xH2O and ACo(O3P-R-PO3)&#x00B7;2H2O (A =
 Ca, Sr, Ba; R = Ph, CH2Ph, -CH2CH2-, -CH2CH2CH2-)
;
_journal_name_full 'Journal of Solid State Chemistry'
_journal_page_first 115
_journal_page_last 122
_journal_paper_doi 10.1016/j.jssc.2018.08.031
_journal_volume 268
_journal_year 2018
_chemical_formula_moiety 'C3 H10 Co O8 P2 Sr'
_chemical_formula_sum 'C3 H10 Co O8 P2 Sr'
_chemical_formula_weight 382.60
_space_group_crystal_system orthorhombic
_space_group_IT_number 64
_space_group_name_Hall '-C 2ac 2'
_space_group_name_H-M_alt 'C m c e'
_atom_sites_solution_hydrogens geom
_cell_angle_alpha 90
_cell_angle_beta 90
_cell_angle_gamma 90
_cell_formula_units_Z 8
_cell_length_a 17.4975(11)
_cell_length_b 7.9423(4)
_cell_length_c 15.1680(9)
_cell_measurement_reflns_used 843
_cell_measurement_temperature 293(2)
_cell_measurement_theta_max 22.02
_cell_measurement_theta_min 3.89
_cell_volume 2107.9(2)
_computing_cell_refinement APEXII,Bruker,2004
_computing_data_collection APEXII,Bruker,2004
_computing_data_reduction SAINT,Bruker,2004
_computing_molecular_graphics 'ORTEP-3 (Farrugia, 1997)'
_computing_publication_material 'SHELXL-97 (Sheldrick, 1997)'
_computing_structure_refinement 'SHELXL-2014/7 (Sheldrick, 2014)'
_computing_structure_solution 'SHELXL-2014/7 (Sheldrick, 2014)'
_diffrn_ambient_temperature 293(2)
_diffrn_measured_fraction_theta_full 1.000
_diffrn_measured_fraction_theta_max 1.000
_diffrn_measurement_device_type 'Bruker ApexII ccd area detector'
_diffrn_measurement_method 'phi and omega scans'
_diffrn_radiation_type MoK\a
_diffrn_radiation_wavelength 0.71073
_diffrn_reflns_av_R_equivalents 0.0906
_diffrn_reflns_av_unetI/netI 0.0598
_diffrn_reflns_Laue_measured_fraction_full 1.000
_diffrn_reflns_Laue_measured_fraction_max 1.000
_diffrn_reflns_limit_h_max 20
_diffrn_reflns_limit_h_min -20
_diffrn_reflns_limit_k_max 9
_diffrn_reflns_limit_k_min -9
_diffrn_reflns_limit_l_max 18
_diffrn_reflns_limit_l_min -18
_diffrn_reflns_number 7271
_diffrn_reflns_point_group_measured_fraction_full 1.000
_diffrn_reflns_point_group_measured_fraction_max 1.000
_diffrn_reflns_theta_full 24.971
_diffrn_reflns_theta_max 24.971
_diffrn_reflns_theta_min 2.328
_diffrn_source 'fine-focus sealed tube'
_exptl_absorpt_coefficient_mu 6.957
_exptl_absorpt_correction_T_max 0.5432
_exptl_absorpt_correction_T_min 0.3369
_exptl_absorpt_correction_type multi-scan
_exptl_absorpt_process_details SADABS(Bruker,2004)
_exptl_crystal_colour Blue
_exptl_crystal_density_diffrn 2.411
_exptl_crystal_density_method 'not measured'
_exptl_crystal_description Platelet
_exptl_crystal_F_000 1496
_exptl_crystal_size_max 0.150
_exptl_crystal_size_mid 0.100
_exptl_crystal_size_min 0.050
_refine_diff_density_max 0.582
_refine_diff_density_min -0.601
_refine_diff_density_rms 0.146
_refine_ls_extinction_coef 0.00027(7)
_refine_ls_extinction_expression Fc^*^=kFc[1+0.001xFc^2^\l^3^/sin(2\q)]^-1/4^
_refine_ls_extinction_method 'SHELXL-2014/7 (Sheldrick 2014'
_refine_ls_goodness_of_fit_ref 1.045
_refine_ls_hydrogen_treatment constr
_refine_ls_matrix_type full
_refine_ls_number_parameters 72
_refine_ls_number_reflns 967
_refine_ls_number_restraints 0
_refine_ls_restrained_S_all 1.045
_refine_ls_R_factor_all 0.0628
_refine_ls_R_factor_gt 0.0355
_refine_ls_shift/su_max 0.001
_refine_ls_shift/su_mean 0.000
_refine_ls_structure_factor_coef Fsqd
_refine_ls_weighting_details 'w=1/[\s^2^(Fo^2^)+(0.0318P)^2^+9.3762P] where P=(Fo^2^+2Fc^2^)/3'
_refine_ls_weighting_scheme calc
_refine_ls_wR_factor_gt 0.0763
_refine_ls_wR_factor_ref 0.0874
_reflns_Friedel_coverage 0.000
_reflns_Friedel_fraction_full .
_reflns_Friedel_fraction_max .
_reflns_number_gt 693
_reflns_number_total 967
_reflns_threshold_expression 'I > 2\s(I)'
_cod_data_source_file 8.cif
_cod_data_source_block PCOD_8
_cod_original_sg_symbol_Hall '-C 2bc 2'
_cod_original_sg_symbol_H-M 'C m c a'
_cod_database_code 1560747
_shelx_space_group_comment
;
The symmetry employed for this shelxl refinement is uniquely defined
by the following loop, which should always be used as a source of
symmetry information in preference to the above space-group names.
They are only intended as comments.
;
_shelx_estimated_absorpt_t_min 0.422
_shelx_estimated_absorpt_t_max 0.722

loop_
_space_group_symop_operation_xyz
'x, y, z'
'-x+1/2, -y, z+1/2'
'x, -y, -z'
'-x+1/2, y, -z+1/2'
'x+1/2, y+1/2, z'
'-x+1, -y+1/2, z+1/2'
'x+1/2, -y+1/2, -z'
'-x+1, y+1/2, -z+1/2'
'-x, -y, -z'
'x-1/2, y, -z-1/2'
'-x, y, z'
'x-1/2, -y, z-1/2'
'-x+1/2, -y+1/2, -z'
'x, y+1/2, -z-1/2'
'-x+1/2, y+1/2, z'
'x, -y+1/2, z-1/2'

loop_
_atom_site_label
_atom_site_type_symbol
_atom_site_fract_x
_atom_site_fract_y
_atom_site_fract_z
_atom_site_U_iso_or_equiv
_atom_site_adp_type
_atom_site_occupancy
_atom_site_site_symmetry_order
_atom_site_calc_flag
_atom_site_refinement_flags_posn
_atom_site_refinement_flags_adp
_atom_site_refinement_flags_occupancy
_atom_site_disorder_assembly
_atom_site_disorder_group
Sr1 Sr 0.70231(5) 0.5000 0.5000 0.0184(3) Uani 1 2 d S T P . .
Co1 Co 0.7500 0.65051(13) 0.7500 0.0166(3) Uani 1 2 d S T P . .
P1 P 0.84007(10) 0.88875(18) 0.86605(10) 0.0161(4) Uani 1 1 d . . . . .
O1 O 0.8436(2) 0.7732(5) 0.7843(3) 0.0218(11) Uani 1 1 d . . . . .
O2 O 0.2244(2) 0.9808(5) 0.1451(3) 0.0209(10) Uani 1 1 d . . . . .
O3 O 0.8259(2) 0.7959(5) 0.9515(3) 0.0222(11) Uani 1 1 d . . . . .
O4W O 0.5934(3) 0.5568(6) 0.3772(4) 0.0464(15) Uani 1 1 d . . . . .
C1 C 0.9277(3) 0.9984(7) 0.8689(4) 0.0170(14) Uani 1 1 d . . . . .
H1A H 0.9305 1.0689 0.8167 0.020 Uiso 1 1 calc R U . . .
H1B H 0.9270 1.0728 0.9196 0.020 Uiso 1 1 calc R U . . .
C2 C 0.0000 0.1056(10) 0.1267(6) 0.024(2) Uani 1 2 d S T P . .
H2A H 0.0000 0.1853 0.1752 0.029 Uiso 1 2 calc R U P . .
H2B H 0.0000 0.1695 0.0722 0.029 Uiso 1 2 calc R U P . .

loop_
_atom_site_aniso_label
_atom_site_aniso_U_11
_atom_site_aniso_U_22
_atom_site_aniso_U_33
_atom_site_aniso_U_23
_atom_site_aniso_U_13
_atom_site_aniso_U_12
Sr1 0.0261(5) 0.0144(4) 0.0146(4) -0.0016(4) 0.000 0.000
Co1 0.0203(7) 0.0162(6) 0.0132(6) 0.000 -0.0003(6) 0.000
P1 0.0181(9) 0.0162(7) 0.0141(9) -0.0003(7) 0.0002(8) -0.0007(8)
O1 0.021(3) 0.026(2) 0.019(2) -0.0090(18) 0.002(2) -0.004(2)
O2 0.023(3) 0.027(2) 0.013(2) 0.0000(18) -0.0018(19) 0.002(2)
O3 0.032(3) 0.018(2) 0.017(2) 0.0038(19) 0.002(2) -0.001(2)
O4W 0.047(4) 0.045(3) 0.047(3) 0.007(3) -0.013(3) 0.005(3)
C1 0.019(3) 0.017(3) 0.015(3) 0.000(3) 0.001(3) -0.005(3)
C2 0.028(6) 0.021(4) 0.024(5) -0.003(4) 0.000 0.000

loop_
_atom_type_symbol
_atom_type_description
_atom_type_scat_dispersion_real
_atom_type_scat_dispersion_imag
_atom_type_scat_source
C C 0.0033 0.0016 'International Tables Vol C Tables 4.2.6.8 and 6.1.1.4'
H H 0.0000 0.0000 'International Tables Vol C Tables 4.2.6.8 and 6.1.1.4'
O O 0.0106 0.0060 'International Tables Vol C Tables 4.2.6.8 and 6.1.1.4'
P P 0.1023 0.0942 'International Tables Vol C Tables 4.2.6.8 and 6.1.1.4'
Co Co 0.3494 0.9721 'International Tables Vol C Tables 4.2.6.8 and 6.1.1.4'
Sr Sr -1.5307 3.2498 'International Tables Vol C Tables 4.2.6.8 and 6.1.1.4'

loop_
_geom_angle_atom_site_label_1
_geom_angle_atom_site_label_2
_geom_angle_atom_site_label_3
_geom_angle
_geom_angle_site_symmetry_1
_geom_angle_site_symmetry_3
O3 Sr1 O3 157.3(2) 2_664 4_656
O3 Sr1 O2 114.04(13) 2_664 6_565
O3 Sr1 O2 77.89(13) 4_656 6_565
O3 Sr1 O2 77.89(13) 2_664 8_545
O3 Sr1 O2 114.04(13) 4_656 8_545
O2 Sr1 O2 119.67(18) 6_565 8_545
O3 Sr1 O4W 84.68(14) 2_664 3_566
O3 Sr1 O4W 79.38(14) 4_656 3_566
O2 Sr1 O4W 76.71(15) 6_565 3_566
O2 Sr1 O4W 159.84(14) 8_545 3_566
O3 Sr1 O4W 79.38(14) 2_664 .
O3 Sr1 O4W 84.68(14) 4_656 .
O2 Sr1 O4W 159.84(14) 6_565 .
O2 Sr1 O4W 76.71(15) 8_545 .
O4W Sr1 O4W 90.3(2) 3_566 .
O3 Sr1 O3 128.04(12) 2_664 16_565
O3 Sr1 O3 71.77(14) 4_656 16_565
O2 Sr1 O3 78.71(12) 6_565 16_565
O2 Sr1 O3 54.54(11) 8_545 16_565
O4W Sr1 O3 145.30(13) 3_566 16_565
O4W Sr1 O3 105.47(14) . 16_565
O3 Sr1 O3 71.77(14) 2_664 14_547
O3 Sr1 O3 128.04(12) 4_656 14_547
O2 Sr1 O3 54.54(11) 6_565 14_547
O2 Sr1 O3 78.71(12) 8_545 14_547
O4W Sr1 O3 105.47(14) 3_566 14_547
O4W Sr1 O3 145.30(13) . 14_547
O3 Sr1 O3 78.94(17) 16_565 14_547
O3 Sr1 P1 94.24(10) 2_664 14_547
O3 Sr1 P1 102.43(10) 4_656 14_547
O2 Sr1 P1 27.23(9) 6_565 14_547
O2 Sr1 P1 98.58(10) 8_545 14_547
O4W Sr1 P1 92.67(12) 3_566 14_547
O4W Sr1 P1 172.69(11) . 14_547
O3 Sr1 P1 75.58(9) 16_565 14_547
O3 Sr1 P1 27.42(8) 14_547 14_547
O3 Sr1 P1 102.43(10) 2_664 16_565
O3 Sr1 P1 94.24(10) 4_656 16_565
O2 Sr1 P1 98.58(10) 6_565 16_565
O2 Sr1 P1 27.24(9) 8_545 16_565
O4W Sr1 P1 172.69(11) 3_566 16_565
O4W Sr1 P1 92.67(12) . 16_565
O3 Sr1 P1 27.42(8) 16_565 16_565
O3 Sr1 P1 75.58(9) 14_547 16_565
P1 Sr1 P1 85.18(6) 14_547 16_565
O3 Sr1 Sr1 159.84(10) 2_664 13_666
O3 Sr1 Sr1 38.14(10) 4_656 13_666
O2 Sr1 Sr1 75.54(9) 6_565 13_666
O2 Sr1 Sr1 81.97(9) 8_545 13_666
O4W Sr1 Sr1 115.28(11) 3_566 13_666
O4W Sr1 Sr1 96.85(10) . 13_666
O3 Sr1 Sr1 33.63(8) 16_565 13_666
O3 Sr1 Sr1 103.56(9) 14_547 13_666
P1 Sr1 Sr1 87.91(3) 14_547 13_666
P1 Sr1 Sr1 57.72(3) 16_565 13_666
O3 Sr1 Sr1 38.14(10) 2_664 13_656
O3 Sr1 Sr1 159.84(10) 4_656 13_656
O2 Sr1 Sr1 81.97(9) 6_565 13_656
O2 Sr1 Sr1 75.54(9) 8_545 13_656
O4W Sr1 Sr1 96.85(10) 3_566 13_656
O4W Sr1 Sr1 115.28(11) . 13_656
O3 Sr1 Sr1 103.56(9) 16_565 13_656
O3 Sr1 Sr1 33.63(8) 14_547 13_656
P1 Sr1 Sr1 57.72(3) 14_547 13_656
P1 Sr1 Sr1 87.91(3) 16_565 13_656
Sr1 Sr1 Sr1 134.41(4) 13_666 13_656
O2 Co1 O2 115.5(2) 6_565 7_566
O2 Co1 O1 103.84(17) 6_565 4_656
O2 Co1 O1 106.71(17) 7_566 4_656
O2 Co1 O1 106.71(17) 6_565 .
O2 Co1 O1 103.84(17) 7_566 .
O1 Co1 O1 120.9(2) 4_656 .
O3 P1 O2 107.6(2) . 9_676
O3 P1 O1 113.9(2) . .
O2 P1 O1 109.9(2) 9_676 .
O3 P1 C1 111.3(3) . .
O2 P1 C1 107.9(2) 9_676 .
O1 P1 C1 106.1(3) . .
O3 P1 Sr1 58.59(17) . 14_557
O2 P1 Sr1 49.31(16) 9_676 14_557
O1 P1 Sr1 133.51(18) . 14_557
C1 P1 Sr1 119.45(19) . 14_557
P1 O1 Co1 118.1(2) . .
P1 O2 Co1 128.1(2) 9_676 6_564
P1 O2 Sr1 103.5(2) 9_676 6_564
Co1 O2 Sr1 128.21(18) 6_564 6_564
P1 O3 Sr1 137.7(2) . 2_665
P1 O3 Sr1 93.99(19) . 14_557
Sr1 O3 Sr1 108.23(14) 2_665 14_557
C2 C1 P1 117.3(4) 9_666 .
C1 C2 C1 113.5(6) 3_466 9_666

loop_
_geom_bond_atom_site_label_1
_geom_bond_atom_site_label_2
_geom_bond_distance
_geom_bond_site_symmetry_2
Sr1 O3 2.512(4) 2_664
Sr1 O3 2.512(4) 4_656
Sr1 O2 2.552(4) 6_565
Sr1 O2 2.552(4) 8_545
Sr1 O4W 2.703(5) 3_566
Sr1 O4W 2.703(5) .
Sr1 O3 2.801(4) 16_565
Sr1 O3 2.801(4) 14_547
Sr1 P1 3.2739(17) 14_547
Sr1 P1 3.2739(17) 16_565
Sr1 Sr1 4.3075(7) 13_666
Sr1 Sr1 4.3075(7) 13_656
Co1 O2 1.954(4) 6_565
Co1 O2 1.954(4) 7_566
Co1 O1 1.976(4) 4_656
Co1 O1 1.976(4) .
P1 O3 1.511(4) .
P1 O2 1.541(4) 9_676
P1 O1 1.544(4) .
P1 C1 1.765(6) .
P1 Sr1 3.2738(17) 14_557
O2 P1 1.541(4) 9_676
O2 Co1 1.954(4) 6_564
O2 Sr1 2.552(4) 6_564
O3 Sr1 2.512(4) 2_665
O3 Sr1 2.801(4) 14_557
C1 C2 1.512(7) 9_666
C2 C1 1.512(7) 3_466
C2 C1 1.512(7) 9_666
